data_7700761
loop_
_publ_author_name
'Leverett, Anthony R.'
'Diachenko, Vera'
'Cole, Marcus L.'
'McKay, Alasdair I.'

_publ_section_title
;
 Kinetic stabilization of low-oxidation state and terminal hydrido main
 group metal complexes by a sterically demanding
 N,N'-bis(2,6-terphenyl)triazenide.
;
_journal_issue 35
_journal_name_full 'Dalton transactions (Cambridge, England : 2003)'
_journal_page_first 13197
_journal_page_last 13204
_journal_paper_doi 10.1039/c9dt02562f
_journal_volume 48
_journal_year 2019
_chemical_formula_moiety 'C50 H56 Ga N3, C3 H7'
_chemical_formula_sum 'C53 H63 Ga N3'
_chemical_formula_weight 811.78
_chemical_name_common '[GaMe2(N3Dmp2)]'
_chemical_properties_physical Air-sensitive,Moisture-sensitive,Oxygen-sensitive
_space_group_crystal_system triclinic
_space_group_IT_number 2
_space_group_name_Hall '-P 1'
_space_group_name_H-M_alt 'P -1'
_symmetry_space_group_name_Hall '-P 1'
_symmetry_space_group_name_H-M 'P -1'
_atom_sites_solution_hydrogens geom
_atom_sites_solution_primary dual
_audit_creation_date 2019-01-24
_audit_creation_method
;
Olex2 1.2
(compiled 2018.05.29 svn.r3508 for OlexSys, GUI svn.r5506)
;
_audit_update_record
;
2019-02-11 deposited with the CCDC.    2019-08-06 downloaded from the CCDC.
;
_cell_angle_alpha 97.282(3)
_cell_angle_beta 96.972(3)
_cell_angle_gamma 111.686(2)
_cell_formula_units_Z 2
_cell_length_a 10.8007(6)
_cell_length_b 11.8461(7)
_cell_length_c 19.6602(11)
_cell_measurement_reflns_used 9892
_cell_measurement_temperature 150(2)
_cell_measurement_theta_max 27.04
_cell_measurement_theta_min 2.44
_cell_volume 2279.6(2)
_computing_molecular_graphics 'Olex2 (Dolomanov et al., 2009)'
_computing_publication_material 'Olex2 (Dolomanov et al., 2009)'
_computing_structure_refinement 'ShelXL (Sheldrick, 2015)'
_computing_structure_solution 'ShelXT (Sheldrick, 2015)'
_diffrn_ambient_temperature 150
_diffrn_measured_fraction_theta_full 0.997
_diffrn_measured_fraction_theta_max 0.994
_diffrn_measurement_device_type 'Bruker APEX-II CCD'
_diffrn_measurement_method '\f and \w scans'
_diffrn_radiation_type MoK\a
_diffrn_radiation_wavelength 0.71073
_diffrn_reflns_av_R_equivalents 0.0396
_diffrn_reflns_av_unetI/netI 0.0355
_diffrn_reflns_Laue_measured_fraction_full 0.997
_diffrn_reflns_Laue_measured_fraction_max 0.994
_diffrn_reflns_limit_h_max 13
_diffrn_reflns_limit_h_min -13
_diffrn_reflns_limit_k_max 15
_diffrn_reflns_limit_k_min -15
_diffrn_reflns_limit_l_max 25
_diffrn_reflns_limit_l_min -23
_diffrn_reflns_number 35298
_diffrn_reflns_point_group_measured_fraction_full 0.997
_diffrn_reflns_point_group_measured_fraction_max 0.994
_diffrn_reflns_theta_full 25.242
_diffrn_reflns_theta_max 27.099
_diffrn_reflns_theta_min 1.982
_diffrn_standards_number 0
_exptl_absorpt_coefficient_mu 0.641
_exptl_absorpt_correction_T_max 0.7455
_exptl_absorpt_correction_T_min 0.6708
_exptl_absorpt_correction_type multi-scan
_exptl_absorpt_process_details
'SADABS-2014/5 (Bruker,2014/5) was used for absorption correction. wR2(int) was 0.1243 before and 0.0507 after correction. The Ratio of minimum to maximum transmission is 0.8998. The \I/2 correction'
_exptl_crystal_colour yellow
_exptl_crystal_colour_primary yellow
_exptl_crystal_density_diffrn 1.183
_exptl_crystal_description prism
_exptl_crystal_F_000 866
_exptl_crystal_recrystallization_method 'Re-crystallisation from solvent: Hexane'
_exptl_crystal_size_max 0.22
_exptl_crystal_size_mid 0.14
_exptl_crystal_size_min 0.13
_refine_diff_density_max 0.484
_refine_diff_density_min -0.606
_refine_diff_density_rms 0.059
_refine_ls_extinction_method none
_refine_ls_goodness_of_fit_ref 1.043
_refine_ls_hydrogen_treatment constr
_refine_ls_matrix_type full
_refine_ls_number_parameters 539
_refine_ls_number_reflns 9992
_refine_ls_number_restraints 45
_refine_ls_restrained_S_all 1.051
_refine_ls_R_factor_all 0.0506
_refine_ls_R_factor_gt 0.0432
_refine_ls_shift/su_max 0.002
_refine_ls_shift/su_mean 0.000
_refine_ls_structure_factor_coef Fsqd
_refine_ls_weighting_details 'w=1/[\s^2^(Fo^2^)+(0.0514P)^2^+2.0902P] where P=(Fo^2^+2Fc^2^)/3'
_refine_ls_weighting_scheme calc
_refine_ls_wR_factor_gt 0.1162
_refine_ls_wR_factor_ref 0.1199
_reflns_Friedel_coverage 0.000
_reflns_number_gt 8699
_reflns_number_total 9992
_reflns_threshold_expression 'I > 2\s(I)'
_cod_data_source_file c9dt02562f2.cif
_cod_data_source_block 7
_cod_depositor_comments 'Adding full bibliography for 7700747--7700761.cif.'
_cod_database_code 7700761
_shelx_shelxl_version_number 2018/3
_shelx_space_group_comment
;
The symmetry employed for this shelxl refinement is uniquely defined
by the following loop, which should always be used as a source of
symmetry information in preference to the above space-group names.
They are only intended as comments.
;
_shelx_estimated_absorpt_t_max 0.921
_shelx_estimated_absorpt_t_min 0.872
_olex2_refinement_description
;
1. Fixed Uiso
 At 1.2 times of:
  All C(H) groups, All C(H,H) groups, All C(H,H,H,H) groups
 At 1.5 times of:
  All C(H,H,H) groups, All C(H,H,H,H,H,H) groups
2. Restrained distances
 C51A-C53 \\sim C52-C53 \\sim C51-C51A \\sim C51-C52
 with sigma of 0.02
3. Uiso/Uaniso restraints and constraints
C53 \\sim C52 \\sim C51: within 2A with sigma of 0.04 and sigma for terminal
atoms of 0.08
C53 \\sim C51A \\sim C51: within 2A with sigma of 0.04 and sigma for terminal
atoms of 0.08
4. Rigid body (RIGU) restrains
 C53, C52, C51
 with sigma for 1-2 distances of 0.004 and sigma for 1-3 distances of 0.004
 C53, C51A, C51
 with sigma for 1-2 distances of 0.004 and sigma for 1-3 distances of 0.004
5. Others
 Sof(H51D)=Sof(H51E)=Sof(H51F)=Sof(H53C)=Sof(H53D)=Sof(C52)=Sof(H52A)=
 Sof(H52B)=1-FVAR(1)
 Sof(H51A)=Sof(H51B)=Sof(H51C)=Sof(H53A)=Sof(H53B)=Sof(C51A)=Sof(H51G)=
 Sof(H51H)=FVAR(1)
6.a Secondary CH2 refined with riding coordinates:
 C53(H53C,H53D), C53(H53A,H53B), C52(H52A,H52B), C51A(H51G,H51H)
6.b Aromatic/amide H refined with riding coordinates:
 C5(H5), C35(H35), C4(H4), C27(H27), C3(H3), C33(H33), C29(H29), C28(H28),
 C9(H9), C18(H18), C11(H11), C20(H20), C44(H44), C42(H42)
6.c Idealised Me refined as rotating group:
 C37(H37A,H37B,H37C), C38(H38A,H38B,H38C), C49(H49A,H49B,H49C), C39(H39A,H39B,
 H39C), C22(H22A,H22B,H22C), C48(H48A,H48B,H48C), C15(H15A,H15B,H15C), C46(H46A,
 H46B,H46C), C13(H13A,H13B,H13C), C50(H50A,H50B,H50C), C23(H23A,H23B,H23C),
 C24(H24A,H24B,H24C), C47(H47A,H47B,H47C), C14(H14A,H14B,H14C), C51(H51D,H51E,
 H51F), C51(H51A,H51B,H51C)
;
_olex2_submission_special_instructions 'No special instructions were received'

loop_
_space_group_symop_operation_xyz
'x, y, z'
'-x, -y, -z'

loop_
_atom_site_label
_atom_site_type_symbol
_atom_site_fract_x
_atom_site_fract_y
_atom_site_fract_z
_atom_site_U_iso_or_equiv
_atom_site_adp_type
_atom_site_occupancy
_atom_site_site_symmetry_order
_atom_site_calc_flag
_atom_site_refinement_flags_posn
_atom_site_refinement_flags_adp
_atom_site_refinement_flags_occupancy
_atom_site_disorder_assembly
_atom_site_disorder_group
Ga1 Ga 0.82352(2) 0.58189(2) 0.64946(2) 0.02742(8) Uani 1 1 d . . . . .
N3 N 0.69638(16) 0.58390(15) 0.71811(8) 0.0196(3) Uani 1 1 d . . . . .
N2 N 0.73147(16) 0.51681(15) 0.75853(8) 0.0201(3) Uani 1 1 d . . . . .
N1 N 0.81884(16) 0.48391(15) 0.72943(8) 0.0204(3) Uani 1 1 d . . . . .
C31 C 0.7177(2) 0.81403(18) 0.68347(10) 0.0221(4) Uani 1 1 d . . . . .
C40 C 0.44105(19) 0.4180(2) 0.76517(11) 0.0243(4) Uani 1 1 d . . . . .
C26 C 0.6015(2) 0.73537(19) 0.71321(10) 0.0225(4) Uani 1 1 d . . . . .
C32 C 0.7002(2) 0.8167(2) 0.61189(11) 0.0269(4) Uani 1 1 d . . . . .
C5 C 1.0302(2) 0.4137(2) 0.86925(12) 0.0333(5) Uani 1 1 d . . . . .
H5 H 1.062399 0.435151 0.918184 0.040 Uiso 1 1 calc R . . . .
C30 C 0.4724(2) 0.54703(19) 0.75350(10) 0.0224(4) Uani 1 1 d . . . . .
C35 C 0.9409(2) 0.9733(2) 0.69880(12) 0.0302(5) Uani 1 1 d . . . . .
H35 H 1.023139 1.027258 0.728747 0.036 Uiso 1 1 calc R . . . .
C25 C 0.58978(19) 0.62092(18) 0.73033(9) 0.0201(4) Uani 1 1 d . . . . .
C34 C 0.9257(2) 0.9779(2) 0.62856(13) 0.0309(5) Uani 1 1 d . . . . .
C45 C 0.4272(2) 0.3914(2) 0.83208(12) 0.0311(5) Uani 1 1 d . . . . .
C12 C 0.7463(2) 0.2022(2) 0.62992(12) 0.0313(5) Uani 1 1 d . . . . .
C36 C 0.8399(2) 0.89219(19) 0.72705(11) 0.0266(4) Uani 1 1 d . . . . .
C4 C 1.0666(3) 0.3306(2) 0.82993(14) 0.0384(6) Uani 1 1 d . . . . .
H4 H 1.124358 0.296172 0.851418 0.046 Uiso 1 1 calc R . . . .
C6 C 0.9471(2) 0.46728(19) 0.83913(11) 0.0246(4) Uani 1 1 d . . . . .
C1 C 0.89641(19) 0.43115(18) 0.76689(11) 0.0216(4) Uani 1 1 d . . . . .
C19 C 0.8989(2) 0.7525(2) 0.97861(11) 0.0334(5) Uani 1 1 d . . . . .
C8 C 0.9523(2) 0.3413(2) 0.59961(12) 0.0316(5) Uani 1 1 d . . . . .
C27 C 0.4998(2) 0.7786(2) 0.72269(12) 0.0296(5) Uani 1 1 d . . . . .
H27 H 0.507922 0.856584 0.711736 0.036 Uiso 1 1 calc R . . . .
C3 C 1.0184(2) 0.2975(2) 0.75865(13) 0.0340(5) Uani 1 1 d . . . . .
H3 H 1.044950 0.241236 0.731384 0.041 Uiso 1 1 calc R . . . .
C33 C 0.8045(2) 0.8978(2) 0.58563(12) 0.0319(5) Uani 1 1 d . . . . .
H33 H 0.792965 0.898549 0.537034 0.038 Uiso 1 1 calc R . . . .
C29 C 0.3739(2) 0.5947(2) 0.76222(11) 0.0288(5) Uani 1 1 d . . . . .
H29 H 0.295279 0.546905 0.778564 0.035 Uiso 1 1 calc R . . . .
C16 C 0.9266(2) 0.56631(19) 0.88612(10) 0.0237(4) Uani 1 1 d . . . . .
C28 C 0.3873(2) 0.7092(2) 0.74782(12) 0.0333(5) Uani 1 1 d . . . . .
H28 H 0.319520 0.740122 0.755168 0.040 Uiso 1 1 calc R . . . .
C7 C 0.8749(2) 0.29820(19) 0.65027(11) 0.0259(4) Uani 1 1 d . . . . .
C10 C 0.7711(2) 0.1942(2) 0.50862(13) 0.0375(5) Uani 1 1 d . . . . .
C2 C 0.9322(2) 0.34503(19) 0.72646(11) 0.0258(4) Uani 1 1 d . . . . .
C17 C 1.0183(2) 0.6891(2) 0.89461(11) 0.0276(4) Uani 1 1 d . . . . .
C37 C 0.5700(2) 0.7340(3) 0.56285(12) 0.0389(6) Uani 1 1 d . . . . .
H37A H 0.506760 0.775691 0.560748 0.058 Uiso 1 1 calc GR . . . .
H37B H 0.529489 0.656530 0.579805 0.058 Uiso 1 1 calc GR . . . .
H37C H 0.589293 0.715982 0.516183 0.058 Uiso 1 1 calc GR . . . .
C9 C 0.8986(3) 0.2886(2) 0.52952(13) 0.0378(5) Uani 1 1 d . . . . .
H9 H 0.950804 0.318230 0.495179 0.045 Uiso 1 1 calc R . . . .
C18 C 1.0027(2) 0.7796(2) 0.94042(11) 0.0320(5) Uani 1 1 d . . . . .
H18 H 1.065053 0.862835 0.945877 0.038 Uiso 1 1 calc R . . . .
C11 C 0.6975(2) 0.1529(2) 0.55954(13) 0.0367(5) Uani 1 1 d . . . . .
H11 H 0.609989 0.088242 0.545887 0.044 Uiso 1 1 calc R . . . .
C38 C 1.0373(3) 1.0649(2) 0.59860(15) 0.0419(6) Uani 1 1 d . . . . .
H38A H 1.104569 1.127138 0.636513 0.063 Uiso 1 1 calc GR . . . .
H38B H 0.999082 1.106014 0.566829 0.063 Uiso 1 1 calc GR . . . .
H38C H 1.080794 1.018170 0.572974 0.063 Uiso 1 1 calc GR . . . .
C21 C 0.8250(2) 0.5357(2) 0.92662(11) 0.0286(5) Uani 1 1 d . . . . .
C41 C 0.4119(2) 0.3208(2) 0.70910(12) 0.0310(5) Uani 1 1 d . . . . .
C43 C 0.3581(2) 0.1727(3) 0.78672(18) 0.0476(7) Uani 1 1 d . . . . .
C49 C 1.0015(2) 0.7168(2) 0.66801(15) 0.0414(6) Uani 1 1 d . . . . .
H49A H 1.070581 0.683335 0.661163 0.062 Uiso 1 1 calc GR . . . .
H49B H 1.020614 0.760817 0.716211 0.062 Uiso 1 1 calc GR . . . .
H49C H 1.003008 0.774103 0.635983 0.062 Uiso 1 1 calc GR . . . .
C39 C 0.8635(3) 0.8885(3) 0.80388(12) 0.0432(6) Uani 1 1 d . . . . .
H39A H 0.947029 0.958104 0.827381 0.065 Uiso 1 1 calc GR . . . .
H39B H 0.871716 0.810637 0.810111 0.065 Uiso 1 1 calc GR . . . .
H39C H 0.786870 0.894335 0.824006 0.065 Uiso 1 1 calc GR . . . .
C22 C 1.1361(3) 0.7222(2) 0.85639(14) 0.0413(6) Uani 1 1 d . . . . .
H22A H 1.177751 0.812158 0.860326 0.062 Uiso 1 1 calc GR . . . .
H22B H 1.103834 0.683032 0.807101 0.062 Uiso 1 1 calc GR . . . .
H22C H 1.203316 0.692925 0.876931 0.062 Uiso 1 1 calc GR . . . .
C48 C 0.4547(3) 0.4922(3) 0.89381(12) 0.0432(6) Uani 1 1 d . . . . .
H48A H 0.377875 0.517665 0.892313 0.065 Uiso 1 1 calc GR . . . .
H48B H 0.537027 0.563282 0.892242 0.065 Uiso 1 1 calc GR . . . .
H48C H 0.466977 0.461365 0.937019 0.065 Uiso 1 1 calc GR . . . .
C15 C 0.6656(3) 0.1495(3) 0.68398(15) 0.0448(6) Uani 1 1 d . . . . .
H15A H 0.577478 0.085879 0.660736 0.067 Uiso 1 1 calc GR . . . .
H15B H 0.651911 0.215671 0.713327 0.067 Uiso 1 1 calc GR . . . .
H15C H 0.714985 0.112825 0.713051 0.067 Uiso 1 1 calc GR . . . .
C46 C 0.4233(3) 0.3430(2) 0.63606(13) 0.0425(6) Uani 1 1 d . . . . .
H46A H 0.404974 0.416470 0.629782 0.064 Uiso 1 1 calc GR . . . .
H46B H 0.357436 0.271090 0.602664 0.064 Uiso 1 1 calc GR . . . .
H46C H 0.515074 0.356008 0.628135 0.064 Uiso 1 1 calc GR . . . .
C20 C 0.8128(2) 0.6297(2) 0.97176(12) 0.0333(5) Uani 1 1 d . . . . .
H20 H 0.743175 0.609077 0.998799 0.040 Uiso 1 1 calc R . . . .
C13 C 1.0947(3) 0.4390(3) 0.61993(15) 0.0449(6) Uani 1 1 d . . . . .
H13A H 1.158126 0.400022 0.631916 0.067 Uiso 1 1 calc GR . . . .
H13B H 1.099659 0.499292 0.660301 0.067 Uiso 1 1 calc GR . . . .
H13C H 1.118722 0.481165 0.580737 0.067 Uiso 1 1 calc GR . . . .
C50 C 0.7243(3) 0.4955(3) 0.55587(12) 0.0425(6) Uani 1 1 d . . . . .
H50A H 0.779337 0.528654 0.521368 0.064 Uiso 1 1 calc GR . . . .
H50B H 0.639088 0.507451 0.547464 0.064 Uiso 1 1 calc GR . . . .
H50C H 0.704797 0.407034 0.551829 0.064 Uiso 1 1 calc GR . . . .
C44 C 0.3869(2) 0.2693(3) 0.84138(15) 0.0427(6) Uani 1 1 d . . . . .
H44 H 0.379052 0.251864 0.886880 0.051 Uiso 1 1 calc R . . . .
C23 C 0.8814(3) 0.8535(3) 1.02634(15) 0.0520(7) Uani 1 1 d . . . . .
H23A H 0.969616 0.909214 1.054234 0.078 Uiso 1 1 calc GR . . . .
H23B H 0.819544 0.816690 1.057386 0.078 Uiso 1 1 calc GR . . . .
H23C H 0.843811 0.900122 0.998443 0.078 Uiso 1 1 calc GR . . . .
C42 C 0.3717(2) 0.2004(2) 0.72131(16) 0.0420(6) Uani 1 1 d . . . . .
H42 H 0.352852 0.134949 0.683234 0.050 Uiso 1 1 calc R . . . .
C24 C 0.7350(3) 0.4030(2) 0.92293(15) 0.0430(6) Uani 1 1 d . . . . .
H24A H 0.669059 0.398234 0.953730 0.065 Uiso 1 1 calc GR . . . .
H24B H 0.790031 0.357711 0.937762 0.065 Uiso 1 1 calc GR . . . .
H24C H 0.686966 0.366412 0.874882 0.065 Uiso 1 1 calc GR . . . .
C47 C 0.3146(3) 0.0406(3) 0.7982(2) 0.0747(12) Uani 1 1 d . . . . .
H47A H 0.389029 0.013031 0.794495 0.112 Uiso 1 1 calc GR . . . .
H47B H 0.235358 -0.012819 0.762847 0.112 Uiso 1 1 calc GR . . . .
H47C H 0.291353 0.036159 0.844723 0.112 Uiso 1 1 calc GR . . . .
C14 C 0.7159(3) 0.1378(3) 0.43233(15) 0.0558(8) Uani 1 1 d . . . . .
H14A H 0.708146 0.201530 0.406821 0.084 Uiso 1 1 calc GR . . . .
H14B H 0.626358 0.071340 0.427415 0.084 Uiso 1 1 calc GR . . . .
H14C H 0.777497 0.104141 0.413310 0.084 Uiso 1 1 calc GR . . . .
C51 C 0.6809(8) 1.0666(6) 0.8882(4) 0.153(3) Uani 1 1 d D U . . .
H51D H 0.613825 1.047358 0.845636 0.230 Uiso 0.431(10) 1 calc GR . P A 2
H51E H 0.704953 0.995283 0.892216 0.230 Uiso 0.431(10) 1 calc GR . P A 2
H51F H 0.762203 1.138306 0.886208 0.230 Uiso 0.431(10) 1 calc GR . P A 2
H51A H 0.693004 1.030702 0.843033 0.230 Uiso 0.569(10) 1 calc GR . P A 1
H51B H 0.768352 1.103571 0.920256 0.230 Uiso 0.569(10) 1 calc GR . P A 1
H51C H 0.645348 1.130363 0.881995 0.230 Uiso 0.569(10) 1 calc GR . P A 1
C53 C 0.5390(7) 1.0004(10) 0.9794(4) 0.178(3) Uani 1 1 d D U . . .
H53C H 0.481754 0.935743 0.938873 0.214 Uiso 0.431(10) 1 calc R . P A 2
H53D H 0.600950 0.966437 1.002096 0.214 Uiso 0.431(10) 1 calc R . P A 2
H53A H 0.609922 0.991530 1.012664 0.214 Uiso 0.569(10) 1 calc R . P A 1
H53B H 0.573959 1.090295 0.979357 0.214 Uiso 0.569(10) 1 calc R . P A 1
C52 C 0.6229(11) 1.0949(9) 0.9498(6) 0.104(4) Uani 0.431(10) 1 d D U P A 2
H52A H 0.699939 1.149018 0.987140 0.125 Uiso 0.431(10) 1 calc R . P A 2
H52B H 0.570954 1.144962 0.936817 0.125 Uiso 0.431(10) 1 calc R . P A 2
C51A C 0.5821(11) 0.9662(11) 0.9182(5) 0.133(4) Uani 0.569(10) 1 d D U P A 1
H51G H 0.500381 0.921344 0.881625 0.159 Uiso 0.569(10) 1 calc R . P A 1
H51H H 0.623798 0.906703 0.927388 0.159 Uiso 0.569(10) 1 calc R . P A 1

loop_
_atom_site_aniso_label
_atom_site_aniso_U_11
_atom_site_aniso_U_22
_atom_site_aniso_U_33
_atom_site_aniso_U_23
_atom_site_aniso_U_13
_atom_site_aniso_U_12
Ga1 0.02363(13) 0.03480(14) 0.02472(13) 0.00754(10) 0.00832(9) 0.01058(10)
N3 0.0169(8) 0.0218(8) 0.0204(8) 0.0041(6) 0.0040(6) 0.0075(6)
N2 0.0149(8) 0.0212(8) 0.0203(8) 0.0007(6) 0.0007(6) 0.0043(6)
N1 0.0183(8) 0.0213(8) 0.0203(8) 0.0012(6) 0.0028(6) 0.0076(7)
C31 0.0221(10) 0.0210(9) 0.0244(10) 0.0050(8) 0.0038(8) 0.0096(8)
C40 0.0143(9) 0.0302(11) 0.0273(10) 0.0066(8) 0.0050(7) 0.0064(8)
C26 0.0205(10) 0.0266(10) 0.0200(9) 0.0027(8) 0.0020(7) 0.0097(8)
C32 0.0249(10) 0.0306(11) 0.0262(10) 0.0063(9) 0.0035(8) 0.0120(9)
C5 0.0315(12) 0.0364(12) 0.0309(11) 0.0061(10) -0.0029(9) 0.0149(10)
C30 0.0196(9) 0.0284(10) 0.0175(9) 0.0023(8) 0.0024(7) 0.0083(8)
C35 0.0244(11) 0.0219(10) 0.0390(12) 0.0011(9) 0.0019(9) 0.0059(8)
C25 0.0166(9) 0.0268(10) 0.0152(8) 0.0006(7) 0.0015(7) 0.0081(8)
C34 0.0282(11) 0.0253(11) 0.0427(13) 0.0097(10) 0.0112(9) 0.0120(9)
C45 0.0184(10) 0.0429(13) 0.0319(11) 0.0138(10) 0.0065(8) 0.0093(9)
C12 0.0269(11) 0.0277(11) 0.0384(12) 0.0000(9) 0.0054(9) 0.0121(9)
C36 0.0280(11) 0.0234(10) 0.0264(10) 0.0014(8) 0.0010(8) 0.0098(9)
C4 0.0354(13) 0.0393(13) 0.0462(14) 0.0103(11) -0.0013(10) 0.0231(11)
C6 0.0198(10) 0.0253(10) 0.0276(10) 0.0056(8) 0.0034(8) 0.0077(8)
C1 0.0164(9) 0.0200(9) 0.0274(10) 0.0049(8) 0.0034(7) 0.0059(7)
C19 0.0408(13) 0.0409(13) 0.0220(10) 0.0035(9) 0.0051(9) 0.0208(11)
C8 0.0270(11) 0.0318(12) 0.0343(12) 0.0001(9) 0.0050(9) 0.0117(9)
C27 0.0290(11) 0.0316(11) 0.0339(12) 0.0085(9) 0.0065(9) 0.0171(9)
C3 0.0320(12) 0.0301(11) 0.0425(13) 0.0020(10) 0.0031(10) 0.0178(10)
C33 0.0323(12) 0.0375(12) 0.0279(11) 0.0108(10) 0.0078(9) 0.0136(10)
C29 0.0197(10) 0.0389(12) 0.0286(11) 0.0065(9) 0.0079(8) 0.0112(9)
C16 0.0214(10) 0.0292(10) 0.0190(9) 0.0038(8) -0.0008(7) 0.0097(8)
C28 0.0262(11) 0.0435(13) 0.0388(12) 0.0091(10) 0.0104(9) 0.0217(10)
C7 0.0253(10) 0.0235(10) 0.0295(11) -0.0016(8) 0.0025(8) 0.0131(8)
C10 0.0341(13) 0.0424(14) 0.0347(12) -0.0066(10) -0.0014(10) 0.0201(11)
C2 0.0215(10) 0.0223(10) 0.0313(11) 0.0017(8) 0.0035(8) 0.0073(8)
C17 0.0273(11) 0.0308(11) 0.0235(10) 0.0055(9) 0.0054(8) 0.0094(9)
C37 0.0293(12) 0.0548(15) 0.0258(11) 0.0063(11) -0.0013(9) 0.0111(11)
C9 0.0359(13) 0.0462(14) 0.0343(12) 0.0020(11) 0.0100(10) 0.0200(11)
C18 0.0380(13) 0.0285(11) 0.0260(11) 0.0028(9) 0.0046(9) 0.0100(10)
C11 0.0266(11) 0.0321(12) 0.0431(14) -0.0073(10) -0.0024(10) 0.0092(10)
C38 0.0364(13) 0.0355(13) 0.0544(16) 0.0142(12) 0.0185(12) 0.0098(11)
C21 0.0231(10) 0.0337(12) 0.0262(10) 0.0080(9) 0.0018(8) 0.0081(9)
C41 0.0189(10) 0.0314(11) 0.0373(12) 0.0013(9) 0.0065(9) 0.0051(9)
C43 0.0223(12) 0.0380(14) 0.081(2) 0.0269(14) 0.0056(12) 0.0065(10)
C49 0.0291(12) 0.0371(13) 0.0610(17) 0.0146(12) 0.0164(11) 0.0120(10)
C39 0.0400(14) 0.0491(15) 0.0262(12) 0.0015(11) -0.0039(10) 0.0060(12)
C22 0.0390(14) 0.0340(13) 0.0451(14) 0.0034(11) 0.0200(11) 0.0050(11)
C48 0.0419(14) 0.0636(17) 0.0244(11) 0.0132(11) 0.0085(10) 0.0186(13)
C15 0.0328(13) 0.0390(14) 0.0485(15) 0.0031(12) 0.0066(11) 0.0000(11)
C46 0.0379(14) 0.0410(14) 0.0346(13) -0.0071(11) 0.0096(10) 0.0031(11)
C20 0.0279(11) 0.0480(14) 0.0260(11) 0.0088(10) 0.0086(9) 0.0155(10)
C13 0.0313(13) 0.0471(15) 0.0461(15) 0.0015(12) 0.0116(11) 0.0049(11)
C50 0.0459(15) 0.0564(16) 0.0246(11) 0.0031(11) 0.0063(10) 0.0209(13)
C44 0.0236(11) 0.0531(16) 0.0541(16) 0.0317(14) 0.0097(11) 0.0102(11)
C23 0.068(2) 0.0508(16) 0.0434(15) 0.0027(13) 0.0226(14) 0.0290(15)
C42 0.0244(12) 0.0294(12) 0.0645(18) 0.0006(12) 0.0050(11) 0.0054(10)
C24 0.0334(13) 0.0394(14) 0.0522(16) 0.0123(12) 0.0154(11) 0.0060(11)
C47 0.0474(18) 0.0430(17) 0.128(3) 0.042(2) 0.0024(19) 0.0076(14)
C14 0.0458(16) 0.074(2) 0.0370(14) -0.0152(14) -0.0029(12) 0.0230(15)
C51 0.176(7) 0.109(5) 0.175(7) -0.023(4) 0.004(5) 0.079(5)
C53 0.100(6) 0.234(8) 0.138(7) -0.014(6) -0.015(4) 0.020(6)
C52 0.081(7) 0.071(6) 0.138(9) -0.035(6) -0.035(5) 0.037(5)
C51A 0.163(9) 0.145(9) 0.093(6) -0.012(6) -0.036(6) 0.092(7)

loop_
_atom_type_symbol
_atom_type_description
_atom_type_scat_dispersion_real
_atom_type_scat_dispersion_imag
_atom_type_scat_source
C C 0.0033 0.0016 'International Tables Vol C Tables 4.2.6.8 and 6.1.1.4'
H H 0.0000 0.0000 'International Tables Vol C Tables 4.2.6.8 and 6.1.1.4'
Ga Ga 0.2307 1.6083 'International Tables Vol C Tables 4.2.6.8 and 6.1.1.4'
N N 0.0061 0.0033 'International Tables Vol C Tables 4.2.6.8 and 6.1.1.4'

loop_
_geom_angle_atom_site_label_1
_geom_angle_atom_site_label_2
_geom_angle_atom_site_label_3
_geom_angle
_geom_angle_site_symmetry_1
N3 Ga1 N1 61.08(6) .
C49 Ga1 N3 117.62(10) .
C49 Ga1 N1 106.68(10) .
C49 Ga1 C50 123.68(12) .
C50 Ga1 N3 112.03(9) .
C50 Ga1 N1 119.79(10) .
N2 N3 Ga1 97.09(11) .
N2 N3 C25 119.63(16) .
C25 N3 Ga1 143.00(13) .
N1 N2 N3 105.59(15) .
N2 N1 Ga1 96.11(11) .
N2 N1 C1 119.73(16) .
C1 N1 Ga1 141.12(13) .
C32 C31 C26 119.57(18) .
C36 C31 C26 120.61(18) .
C36 C31 C32 119.62(19) .
C45 C40 C30 119.5(2) .
C41 C40 C30 120.91(19) .
C41 C40 C45 119.3(2) .
C25 C26 C31 123.19(18) .
C27 C26 C31 117.39(18) .
C27 C26 C25 119.40(19) .
C31 C32 C37 121.5(2) .
C33 C32 C31 119.3(2) .
C33 C32 C37 119.3(2) .
C4 C5 C6 121.6(2) .
C25 C30 C40 125.10(18) .
C29 C30 C40 116.84(18) .
C29 C30 C25 117.94(19) .
C34 C35 C36 122.1(2) .
N3 C25 C30 124.14(18) .
C26 C25 N3 115.47(17) .
C26 C25 C30 120.25(18) .
C35 C34 C33 118.0(2) .
C35 C34 C38 121.4(2) .
C33 C34 C38 120.6(2) .
C40 C45 C48 121.3(2) .
C44 C45 C40 119.2(2) .
C44 C45 C48 119.5(2) .
C7 C12 C15 120.3(2) .
C11 C12 C7 119.0(2) .
C11 C12 C15 120.6(2) .
C31 C36 C39 120.8(2) .
C35 C36 C31 119.2(2) .
C35 C36 C39 119.9(2) .
C5 C4 C3 119.5(2) .
C5 C6 C1 118.4(2) .
C5 C6 C16 116.60(19) .
C1 C6 C16 124.84(18) .
C6 C1 N1 123.98(18) .
C2 C1 N1 115.67(18) .
C2 C1 C6 120.12(18) .
C18 C19 C23 120.9(2) .
C20 C19 C18 117.8(2) .
C20 C19 C23 121.3(2) .
C7 C8 C13 121.2(2) .
C9 C8 C7 119.2(2) .
C9 C8 C13 119.6(2) .
C28 C27 C26 120.7(2) .
C2 C3 C4 121.2(2) .
C32 C33 C34 121.8(2) .
C28 C29 C30 121.9(2) .
C17 C16 C6 119.39(18) .
C17 C16 C21 119.7(2) .
C21 C16 C6 120.58(19) .
C29 C28 C27 119.7(2) .
C12 C7 C8 119.7(2) .
C12 C7 C2 119.0(2) .
C8 C7 C2 121.05(19) .
C9 C10 C14 120.6(2) .
C11 C10 C9 118.0(2) .
C11 C10 C14 121.4(2) .
C1 C2 C7 122.20(18) .
C3 C2 C1 119.1(2) .
C3 C2 C7 118.66(19) .
C16 C17 C22 120.5(2) .
C18 C17 C16 119.3(2) .
C18 C17 C22 120.1(2) .
C10 C9 C8 121.7(2) .
C17 C18 C19 122.0(2) .
C10 C11 C12 122.5(2) .
C16 C21 C24 120.1(2) .
C20 C21 C16 118.9(2) .
C20 C21 C24 121.0(2) .
C40 C41 C46 121.9(2) .
C42 C41 C40 119.2(2) .
C42 C41 C46 119.0(2) .
C44 C43 C47 121.2(3) .
C42 C43 C44 117.9(2) .
C42 C43 C47 120.9(3) .
C19 C20 C21 122.2(2) .
C43 C44 C45 122.2(2) .
C43 C42 C41 122.3(3) .
C53 C53 C52 132.0(16) 2_677
C53 C53 C51A 158.3(12) 2_677
C53 C52 C51 121.1(8) .
C53 C51A C51 118.6(9) .

loop_
_geom_bond_atom_site_label_1
_geom_bond_atom_site_label_2
_geom_bond_distance
_geom_bond_site_symmetry_2
Ga1 N3 2.0431(16) .
Ga1 N1 2.0639(17) .
Ga1 C49 1.948(2) .
Ga1 C50 1.953(2) .
N3 N2 1.310(2) .
N3 C25 1.410(2) .
N2 N1 1.310(2) .
N1 C1 1.410(3) .
C31 C26 1.495(3) .
C31 C32 1.403(3) .
C31 C36 1.399(3) .
C40 C30 1.493(3) .
C40 C45 1.404(3) .
C40 C41 1.402(3) .
C26 C25 1.402(3) .
C26 C27 1.395(3) .
C32 C33 1.388(3) .
C32 C37 1.510(3) .
C5 C4 1.373(3) .
C5 C6 1.395(3) .
C30 C25 1.415(3) .
C30 C29 1.394(3) .
C35 C34 1.381(3) .
C35 C36 1.389(3) .
C34 C33 1.391(3) .
C34 C38 1.507(3) .
C45 C48 1.507(4) .
C45 C44 1.391(4) .
C12 C7 1.402(3) .
C12 C11 1.387(3) .
C12 C15 1.507(3) .
C36 C39 1.510(3) .
C4 C3 1.386(3) .
C6 C1 1.409(3) .
C6 C16 1.499(3) .
C1 C2 1.408(3) .
C19 C18 1.387(3) .
C19 C20 1.385(4) .
C19 C23 1.507(3) .
C8 C7 1.402(3) .
C8 C9 1.395(3) .
C8 C13 1.512(3) .
C27 C28 1.380(3) .
C3 C2 1.385(3) .
C29 C28 1.380(3) .
C16 C17 1.399(3) .
C16 C21 1.400(3) .
C7 C2 1.498(3) .
C10 C9 1.388(4) .
C10 C11 1.379(4) .
C10 C14 1.512(3) .
C17 C18 1.383(3) .
C17 C22 1.509(3) .
C21 C20 1.390(3) .
C21 C24 1.498(3) .
C41 C46 1.504(3) .
C41 C42 1.391(3) .
C43 C44 1.380(4) .
C43 C42 1.378(4) .
C43 C47 1.514(4) .
C51 C52 1.486(10) .
C51 C51A 1.514(11) .
C53 C53 1.235(14) 2_677
C53 C52 1.399(11) .
C53 C51A 1.408(10) .
